data_7206382
loop_
_publ_author_name
'Mocilac, Pavle'
'Gallagher, John F.'

_publ_section_title
;
 Structural systematics and conformational analyses of a 3 \\times 3
 isomer grid of nine N-(tolyl)pyridinecarboxamides and three
 chlorinated relatives
;
_journal_issue 17
_journal_name_full CrystEngComm
_journal_page_first 5354
_journal_paper_doi 10.1039/c1ce05169e
_journal_volume 13
_journal_year 2011
_chemical_formula_moiety 'C13 H11 Cl N2 O'
_chemical_formula_sum 'C13 H11 Cl N2 O'
_chemical_formula_weight 246.69
_chemical_melting_point 401
_chemical_name_common Cl_NooM
_chemical_name_systematic
;
?
;
_space_group_IT_number 14
_symmetry_cell_setting monoclinic
_symmetry_space_group_name_Hall '-P 2yn'
_symmetry_space_group_name_H-M 'P 1 21/n 1'
_atom_sites_solution_hydrogens geom
_atom_sites_solution_primary direct
_atom_sites_solution_secondary difmap
_audit_creation_method SHELXL-97
_cell_angle_alpha 90.00
_cell_angle_beta 91.481(7)
_cell_angle_gamma 90.00
_cell_formula_units_Z 4
_cell_length_a 7.3288(6)
_cell_length_b 7.4392(5)
_cell_length_c 21.5025(14)
_cell_measurement_reflns_used 4669
_cell_measurement_temperature 294(2)
_cell_measurement_theta_max 29.2
_cell_measurement_theta_min 3.3
_cell_volume 1171.93(15)
_computing_cell_refinement
;
CrysAlisPro, Oxford Diffraction Ltd.,
Version 1.171.33.55 (release 05-01-2010 CrysAlis171 .NET)
(compiled Jan 5 2010,16:28:46)
;
_computing_data_collection
;
CrysAlisPro, Oxford Diffraction Ltd.,
Version 1.171.33.55 (release 05-01-2010 CrysAlis171 .NET)
(compiled Jan 5 2010,16:28:46)
;
_computing_data_reduction
;
CrysAlisPro, Oxford Diffraction Ltd.,
Version 1.171.33.55 (release 05-01-2010 CrysAlis171 .NET)
(compiled Jan 5 2010,16:28:46)
;
_computing_molecular_graphics 'PLATON (Spek, 2009)'
_computing_publication_material SHELXL97
_computing_structure_refinement 'SHELXL97 (Sheldrick, 2008) and SORTX (McArdle, 1995)'
_computing_structure_solution 'SHELXS97 (Sheldrick, 2008)'
_diffrn_ambient_temperature 294(1)
_diffrn_measured_fraction_theta_full 0.998
_diffrn_measured_fraction_theta_max 0.956
_diffrn_measurement_device 'Xcalibur, Sapphire3, Gemini ultra'
_diffrn_measurement_method '\w scans'
_diffrn_radiation_monochromator graphite
_diffrn_radiation_source 'Enhance (Mo) X-ray Source'
_diffrn_radiation_type MoK\a
_diffrn_radiation_wavelength 0.71073
_diffrn_reflns_av_R_equivalents 0.0171
_diffrn_reflns_av_sigmaI/netI 0.0198
_diffrn_reflns_limit_h_max 10
_diffrn_reflns_limit_h_min -9
_diffrn_reflns_limit_k_max 10
_diffrn_reflns_limit_k_min -10
_diffrn_reflns_limit_l_max 28
_diffrn_reflns_limit_l_min -29
_diffrn_reflns_number 9725
_diffrn_reflns_theta_full 28.00
_diffrn_reflns_theta_max 29.22
_diffrn_reflns_theta_min 3.33
_diffrn_standards_decay_% 1
_diffrn_standards_interval_time 60
_diffrn_standards_number 9725
_exptl_absorpt_coefficient_mu 0.309
_exptl_absorpt_correction_T_max 0.970
_exptl_absorpt_correction_T_min 0.889
_exptl_absorpt_correction_type analytical
_exptl_absorpt_process_details '(ABSFAC, Clark and Reid, 1998)'
_exptl_crystal_colour Colourless
_exptl_crystal_density_diffrn 1.398
_exptl_crystal_density_method 'not measured'
_exptl_crystal_description Block
_exptl_crystal_F_000 512
_exptl_crystal_size_max 0.39
_exptl_crystal_size_mid 0.31
_exptl_crystal_size_min 0.10
_refine_diff_density_max 0.19
_refine_diff_density_min -0.22
_refine_diff_density_rms 0.034
_refine_ls_extinction_coef 0.0011(3)
_refine_ls_extinction_expression Fc^*^=kFc[1+0.001xFc^2^\l^3^/sin(2\q)]^-1/4^
_refine_ls_extinction_method SHELXL
_refine_ls_goodness_of_fit_ref 1.068
_refine_ls_hydrogen_treatment mixed
_refine_ls_matrix_type full
_refine_ls_number_parameters 160
_refine_ls_number_reflns 3040
_refine_ls_number_restraints 0
_refine_ls_restrained_S_all 1.068
_refine_ls_R_factor_all 0.0531
_refine_ls_R_factor_gt 0.0375
_refine_ls_shift/su_max 0.000
_refine_ls_shift/su_mean 0.000
_refine_ls_structure_factor_coef Fsqd
_refine_ls_weighting_details 'w=1/[\s^2^(Fo^2^)+(0.0519P)^2^+0.0738P] where P=(Fo^2^+2Fc^2^)/3'
_refine_ls_weighting_scheme calc
_refine_ls_wR_factor_gt 0.0990
_refine_ls_wR_factor_ref 0.1034
_reflns_number_gt 2199
_reflns_number_total 3040
_reflns_threshold_expression I>2\s(I)
_cod_data_source_file c1ce05169e.txt
_cod_data_source_block Cl_NooM_Mo_[10-012]
_cod_depositor_comments
;
The following automatic conversions were performed:

'_symmetry_cell_setting' value 'Monoclinic' changed to 'monoclinic'
according to /home/saulius/struct/CIF-dictionaries/cif_core.dic
dictionary named 'cif_core.dic' version 2.4.1 from
2010-06-29.

'_exptl_absorpt_correction_type' value 'Analytical'
changed to 'analytical' according to
/home/saulius/struct/CIF-dictionaries/cif_core.dic dictionary named
'cif_core.dic' version 2.4.1 from 2010-06-29.

Automatic conversion script
Id: cif_fix_values 1715 2011-07-08 13:25:40Z adriana 
;
_cod_original_sg_symbol_H-M 'P 21/n'
_cod_database_code 7206382

loop_
_symmetry_equiv_pos_as_xyz
'x, y, z'
'-x+1/2, y+1/2, -z+1/2'
'-x, -y, -z'
'x-1/2, -y-1/2, z-1/2'

loop_
_atom_site_label
_atom_site_type_symbol
_atom_site_fract_x
_atom_site_fract_y
_atom_site_fract_z
_atom_site_U_iso_or_equiv
_atom_site_adp_type
_atom_site_occupancy
_atom_site_symmetry_multiplicity
_atom_site_calc_flag
_atom_site_refinement_flags
Cl1 Cl 0.37267(7) -0.27148(6) 0.248000(17) 0.07224(17) Uani 1 1 d .
O1 O 0.21051(18) 0.16962(14) 0.43126(5) 0.0698(3) Uani 1 1 d .
N1 N 0.24048(16) 0.00528(15) 0.52072(5) 0.0440(3) Uani 1 1 d .
H1 H 0.272(2) -0.102(2) 0.5315(7) 0.048(4) Uiso 1 1 d .
C1 C 0.24756(18) 0.03092(16) 0.45872(6) 0.0436(3) Uani 1 1 d .
C11 C 0.19212(17) 0.12596(16) 0.56801(6) 0.0417(3) Uani 1 1 d .
C12 C 0.20985(17) 0.06479(18) 0.62960(6) 0.0456(3) Uani 1 1 d .
C13 C 0.1619(2) 0.1822(2) 0.67671(7) 0.0566(4) Uani 1 1 d .
H13 H 0.1729 0.1443 0.7178 0.068 Uiso 1 1 calc R
C14 C 0.0985(2) 0.3533(2) 0.66422(8) 0.0609(4) Uani 1 1 d .
H14 H 0.0679 0.4296 0.6966 0.073 Uiso 1 1 calc R
C15 C 0.0807(2) 0.4102(2) 0.60360(8) 0.0586(4) Uani 1 1 d .
H15 H 0.0365 0.5249 0.5950 0.070 Uiso 1 1 calc R
C16 C 0.12814(19) 0.29841(18) 0.55534(7) 0.0511(3) Uani 1 1 d .
H16 H 0.1173 0.3384 0.5144 0.061 Uiso 1 1 calc R
C17 C 0.2770(2) -0.1211(2) 0.64462(7) 0.0607(4) Uani 1 1 d .
H17A H 0.2874 -0.1355 0.6889 0.091 Uiso 1 1 calc R
H17B H 0.3943 -0.1390 0.6267 0.091 Uiso 1 1 calc R
H17C H 0.1923 -0.2079 0.6278 0.091 Uiso 1 1 calc R
C21 C 0.30789(17) -0.13330(16) 0.42393(6) 0.0389(3) Uani 1 1 d .
N22 N 0.35376(15) -0.27982(14) 0.45700(5) 0.0446(3) Uani 1 1 d .
C23 C 0.4046(2) -0.42392(19) 0.42501(7) 0.0510(3) Uani 1 1 d .
H23 H 0.4368 -0.5271 0.4471 0.061 Uiso 1 1 calc R
C24 C 0.41234(19) -0.42919(19) 0.36078(7) 0.0504(3) Uani 1 1 d .
H24 H 0.4482 -0.5328 0.3402 0.060 Uiso 1 1 calc R
C25 C 0.36545(19) -0.27664(18) 0.32860(6) 0.0457(3) Uani 1 1 d .
C26 C 0.31107(18) -0.12553(17) 0.35984(6) 0.0443(3) Uani 1 1 d .
H26 H 0.2775 -0.0214 0.3385 0.053 Uiso 1 1 calc R

loop_
_atom_site_aniso_label
_atom_site_aniso_U_11
_atom_site_aniso_U_22
_atom_site_aniso_U_33
_atom_site_aniso_U_23
_atom_site_aniso_U_13
_atom_site_aniso_U_12
Cl1 0.1013(4) 0.0735(3) 0.0423(2) -0.00999(17) 0.0081(2) -0.0088(2)
O1 0.1175(10) 0.0382(5) 0.0537(6) 0.0038(4) 0.0044(6) 0.0101(6)
N1 0.0547(7) 0.0346(5) 0.0427(6) -0.0023(4) 0.0023(5) 0.0015(5)
C1 0.0491(7) 0.0370(6) 0.0446(7) -0.0001(5) -0.0002(6) -0.0052(5)
C11 0.0381(6) 0.0389(6) 0.0481(7) -0.0080(5) 0.0021(5) -0.0060(5)
C12 0.0422(7) 0.0467(7) 0.0481(7) -0.0056(6) 0.0028(5) -0.0096(6)
C13 0.0539(8) 0.0650(9) 0.0510(8) -0.0155(7) 0.0048(6) -0.0079(7)
C14 0.0502(8) 0.0651(10) 0.0677(10) -0.0291(8) 0.0038(7) -0.0023(7)
C15 0.0485(8) 0.0447(7) 0.0822(11) -0.0184(7) -0.0032(7) 0.0015(6)
C16 0.0495(8) 0.0438(7) 0.0597(8) -0.0070(6) -0.0032(6) -0.0011(6)
C17 0.0820(11) 0.0519(8) 0.0484(8) 0.0028(6) 0.0035(7) -0.0066(7)
C21 0.0388(6) 0.0357(6) 0.0421(6) -0.0006(5) -0.0002(5) -0.0046(5)
N22 0.0496(6) 0.0400(6) 0.0440(6) 0.0007(4) -0.0027(5) 0.0003(5)
C23 0.0585(8) 0.0415(7) 0.0526(8) 0.0011(6) -0.0037(6) 0.0058(6)
C24 0.0513(8) 0.0445(7) 0.0553(8) -0.0098(6) 0.0004(6) 0.0027(6)
C25 0.0464(7) 0.0505(7) 0.0404(7) -0.0055(6) 0.0014(5) -0.0084(6)
C26 0.0490(7) 0.0410(7) 0.0427(7) 0.0021(5) -0.0015(5) -0.0053(5)

loop_
_atom_type_symbol
_atom_type_description
_atom_type_scat_dispersion_real
_atom_type_scat_dispersion_imag
_atom_type_scat_source
C C 0.0033 0.0016 'International Tables Vol C Tables 4.2.6.8 and 6.1.1.4'
H H 0.0000 0.0000 'International Tables Vol C Tables 4.2.6.8 and 6.1.1.4'
N N 0.0061 0.0033 'International Tables Vol C Tables 4.2.6.8 and 6.1.1.4'
O O 0.0106 0.0060 'International Tables Vol C Tables 4.2.6.8 and 6.1.1.4'
Cl Cl 0.1484 0.1585 'International Tables Vol C Tables 4.2.6.8 and 6.1.1.4'

loop_
_geom_angle_atom_site_label_1
_geom_angle_atom_site_label_2
_geom_angle_atom_site_label_3
_geom_angle
C1 N1 C11 129.80(11)
C1 N1 H1 112.4(10)
C11 N1 H1 117.8(10)
O1 C1 N1 125.88(12)
O1 C1 C21 120.81(12)
N1 C1 C21 113.31(11)
C16 C11 C12 120.44(12)
C16 C11 N1 122.44(12)
C12 C11 N1 117.11(12)
C13 C12 C11 117.71(13)
C13 C12 C17 120.69(13)
C11 C12 C17 121.60(12)
C14 C13 C12 121.91(15)
C14 C13 H13 119.0
C12 C13 H13 119.0
C15 C14 C13 119.51(14)
C15 C14 H14 120.2
C13 C14 H14 120.2
C14 C15 C16 120.51(15)
C14 C15 H15 119.7
C16 C15 H15 119.7
C15 C16 C11 119.90(14)
C15 C16 H16 120.0
C11 C16 H16 120.0
C12 C17 H17A 109.5
C12 C17 H17B 109.5
H17A C17 H17B 109.5
C12 C17 H17C 109.5
H17A C17 H17C 109.5
H17B C17 H17C 109.5
N22 C21 C26 123.62(12)
N22 C21 C1 118.01(11)
C26 C21 C1 118.37(11)
C23 N22 C21 116.76(11)
N22 C23 C24 123.87(12)
N22 C23 H23 118.1
C24 C23 H23 118.1
C25 C24 C23 117.70(12)
C25 C24 H24 121.2
C23 C24 H24 121.2
C24 C25 C26 120.23(13)
C24 C25 Cl1 120.63(11)
C26 C25 Cl1 119.14(11)
C25 C26 C21 117.82(12)
C25 C26 H26 121.1
C21 C26 H26 121.1

loop_
_geom_bond_atom_site_label_1
_geom_bond_atom_site_label_2
_geom_bond_distance
Cl1 C25 1.7356(14)
O1 C1 1.2160(15)
N1 C1 1.3491(17)
N1 C11 1.4086(16)
N1 H1 0.860(15)
C1 C21 1.5049(17)
C11 C16 1.3905(19)
C11 C12 1.4031(19)
C12 C13 1.3898(19)
C12 C17 1.500(2)
C13 C14 1.379(2)
C13 H13 0.9300
C14 C15 1.374(2)
C14 H14 0.9300
C15 C16 1.381(2)
C15 H15 0.9300
C16 H16 0.9300
C17 H17A 0.9600
C17 H17B 0.9600
C17 H17C 0.9600
C21 N22 1.3396(16)
C21 C26 1.3801(18)
N22 C23 1.3321(18)
C23 C24 1.384(2)
C23 H23 0.9300
C24 C25 1.368(2)
C24 H24 0.9300
C25 C26 1.3739(19)
C26 H26 0.9300

loop_
_geom_hbond_atom_site_label_D
_geom_hbond_atom_site_label_H
_geom_hbond_atom_site_label_A
_geom_hbond_distance_DH
_geom_hbond_distance_HA
_geom_hbond_distance_DA
_geom_hbond_angle_DHA
_geom_hbond_site_symmetry_A
_geom_hbond_publ_flag
N1 H1 N22 0.860(15) 2.175(15) 2.6690(15) 116.3(12) . yes
C16 H16 O1 0.93 2.30 2.9128(19) 123 . yes
C26 H26 Cl1 0.93 2.83 3.7371(14) 165 2 yes

loop_
_geom_torsion_atom_site_label_1
_geom_torsion_atom_site_label_2
_geom_torsion_atom_site_label_3
_geom_torsion_atom_site_label_4
_geom_torsion
C11 N1 C1 O1 -0.5(2)
C11 N1 C1 C21 179.52(12)
C1 N1 C11 C16 4.8(2)
C1 N1 C11 C12 -175.57(13)
C16 C11 C12 C13 -0.14(19)
N1 C11 C12 C13 -179.74(11)
C16 C11 C12 C17 179.48(13)
N1 C11 C12 C17 -0.12(19)
C11 C12 C13 C14 0.1(2)
C17 C12 C13 C14 -179.50(14)
C12 C13 C14 C15 0.4(2)
C13 C14 C15 C16 -0.9(2)
C14 C15 C16 C11 0.8(2)
C12 C11 C16 C15 -0.3(2)
N1 C11 C16 C15 179.24(12)
O1 C1 C21 N22 177.39(13)
N1 C1 C21 N22 -2.61(16)
O1 C1 C21 C26 -3.30(19)
N1 C1 C21 C26 176.70(12)
C26 C21 N22 C23 -0.03(19)
C1 C21 N22 C23 179.24(11)
C21 N22 C23 C24 0.1(2)
N22 C23 C24 C25 0.2(2)
C23 C24 C25 C26 -0.7(2)
C23 C24 C25 Cl1 179.64(11)
C24 C25 C26 C21 0.7(2)
Cl1 C25 C26 C21 -179.57(10)
N22 C21 C26 C25 -0.39(19)
C1 C21 C26 C25 -179.65(11)
